data_2222125
loop_
_publ_author_name
'Zhang, Gang'
'Wang, Yan-lun'
'Long, Sheng-ru'
'Yang, Jie'

_publ_section_title
;
 Bis[4-(4-aminophenylsulfanyl)phenyl] ketone
;
_journal_coeditor_code RZ2311
_journal_issue 6
_journal_name_full 'Acta Crystallographica Section E'
_journal_page_first o1251
_journal_paper_doi 10.1107/S1600536809016948
_journal_volume 65
_journal_year 2009
_chemical_formula_iupac 'C25 H20 N2 O S2'
_chemical_formula_moiety 'C25 H20 N2 O S2'
_chemical_formula_sum 'C25 H20 N2 O S2'
_chemical_formula_weight 428.55
_chemical_name_common 4,4'-bis(4-aminophenylthio)benzophenone
_chemical_name_systematic
;
Bis[4-(4-aminophenylsulfanyl)phenyl) ketone
;
_space_group_IT_number 15
_symmetry_cell_setting monoclinic
_symmetry_space_group_name_Hall '-C 2yc'
_symmetry_space_group_name_H-M 'C 1 2/c 1'
_atom_sites_solution_hydrogens mixed
_atom_sites_solution_primary direct
_atom_sites_solution_secondary difmap
_cell_angle_alpha 90.00
_cell_angle_beta 110.64(4)
_cell_angle_gamma 90.00
_cell_formula_units_Z 4
_cell_length_a 18.945(3)
_cell_length_b 6.025(2)
_cell_length_c 20.793(5)
_cell_measurement_reflns_used 31
_cell_measurement_temperature 292(2)
_cell_measurement_theta_max 9.36
_cell_measurement_theta_min 4.31
_cell_volume 2221.0(11)
_computing_cell_refinement 'DIFRAC (Gabe <i>et al.</i>, 1993)'
_computing_data_collection 'DIFRAC (Gabe <i>et al.</i>, 1993)'
_computing_data_reduction 'NRCVAX (Gabe <i>et al.</i>, 1989)'
_computing_molecular_graphics 'ORTEP-3 for Windows (Farrugia, 1997)'
_computing_publication_material 'SHELXL97 (Sheldrick, 2008)'
_computing_structure_refinement 'SHELXL97 (Sheldrick, 2008)'
_computing_structure_solution 'SHELXS97 (Sheldrick, 2008)'
_diffrn_ambient_temperature 292(2)
_diffrn_measured_fraction_theta_full 0.998
_diffrn_measured_fraction_theta_max 0.998
_diffrn_measurement_device_type 'Enraf--Nonius CAD-4'
_diffrn_measurement_method \w-2\q
_diffrn_radiation_monochromator graphite
_diffrn_radiation_source 'fine-focus sealed tube'
_diffrn_radiation_type MoK\a
_diffrn_radiation_wavelength 0.71073
_diffrn_reflns_av_R_equivalents 0.0100
_diffrn_reflns_av_sigmaI/netI 0.0256
_diffrn_reflns_limit_h_max 21
_diffrn_reflns_limit_h_min -22
_diffrn_reflns_limit_k_max 7
_diffrn_reflns_limit_k_min 0
_diffrn_reflns_limit_l_max 24
_diffrn_reflns_limit_l_min -18
_diffrn_reflns_number 2261
_diffrn_reflns_theta_full 25.45
_diffrn_reflns_theta_max 25.45
_diffrn_reflns_theta_min 2.09
_diffrn_standards_decay_% 2.361
_diffrn_standards_interval_count 150
_diffrn_standards_number 3
_exptl_absorpt_coefficient_mu 0.259
_exptl_absorpt_correction_T_max 0.8992
_exptl_absorpt_correction_T_min 0.8773
_exptl_absorpt_correction_type sphere
_exptl_absorpt_process_details '(WinGX; Farrugia, 1999)'
_exptl_crystal_colour yellow
_exptl_crystal_density_diffrn 1.282
_exptl_crystal_density_method 'not measured'
_exptl_crystal_description block
_exptl_crystal_F_000 896
_exptl_crystal_size_max 0.52
_exptl_crystal_size_mid 0.48
_exptl_crystal_size_min 0.42
_refine_diff_density_max 0.224
_refine_diff_density_min -0.300
_refine_ls_extinction_method none
_refine_ls_goodness_of_fit_ref 1.048
_refine_ls_hydrogen_treatment mixed
_refine_ls_matrix_type full
_refine_ls_number_parameters 145
_refine_ls_number_reflns 1990
_refine_ls_number_restraints 0
_refine_ls_restrained_S_all 1.048
_refine_ls_R_factor_all 0.0767
_refine_ls_R_factor_gt 0.0498
_refine_ls_shift/su_max 0.001
_refine_ls_shift/su_mean 0.000
_refine_ls_structure_factor_coef Fsqd
_refine_ls_weighting_details 'calc w=1/[\s^2^(Fo^2^)+(0.0979P)^2^+0.2492P] where P=(Fo^2^+2Fc^2^)/3'
_refine_ls_weighting_scheme calc
_refine_ls_wR_factor_gt 0.1323
_refine_ls_wR_factor_ref 0.1456
_reflns_number_gt 1441
_reflns_number_total 1990
_reflns_threshold_expression >2sigma(I)
_cod_data_source_file rz2311.cif
_cod_data_source_block I
_cod_depositor_comments
;
The following automatic conversions were performed:
'_symmetry_cell_setting' value 'Monoclinic' changed to 'monoclinic'
according to '/home/saulius/struct/CIF-dictionaries/cif_core.dic'
dictionary named 'cif_core.dic' version 2.4.1 from 2010-06-29.

Automatic conversion script
Id: cif_fix_enum 1527 2010-12-29 10:47:43Z saulius 

The following automatic conversions were performed:

'_symmetry_cell_setting' value 'Monoclinic' changed to 'monoclinic'
according to /home/saulius/struct/CIF-dictionaries/cif_core.dic
dictionary named 'cif_core.dic' version 2.4.1 from 2010-06-29.

Automatic conversion script
Id: cif_fix_values 1715 2011-07-08 13:25:40Z adriana 
;
_cod_original_cell_volume 2221.1(11)
_cod_original_sg_symbol_H-M 'C 2/c'
_cod_database_code 2222125
_cod_database_fobs_code 2222125

loop_
_symmetry_equiv_pos_as_xyz
'x, y, z'
'x, -y, z+1/2'
'x+1/2, y+1/2, z'
'x+1/2, -y+1/2, z+1/2'
'-x, -y, -z'
'-x, y, -z-1/2'
'-x+1/2, -y+1/2, -z'
'-x+1/2, y+1/2, -z-1/2'

loop_
_atom_site_type_symbol
_atom_site_label
_atom_site_fract_x
_atom_site_fract_y
_atom_site_fract_z
_atom_site_U_iso_or_equiv
_atom_site_adp_type
_atom_site_calc_flag
_atom_site_refinement_flags
_atom_site_occupancy
_atom_site_disorder_assembly
_atom_site_disorder_group
S S1 0.59611(4) 0.88028(12) 0.52196(3) 0.0591(3) Uani d . 1 . .
O O1 0.5000 0.1894(4) 0.2500 0.0638(7) Uani d S 1 . .
N N1 0.8241(2) 0.3345(7) 0.73370(17) 0.0954(11) Uani d . 1 . .
H HN1 0.811(2) 0.224(7) 0.7515(19) 0.096(13) Uiso d . 1 . .
H HN2 0.8651(18) 0.371(5) 0.7407(16) 0.071(11) Uiso d . 1 . .
C C1 0.5000 0.3937(5) 0.2500 0.0397(7) Uani d S 1 . .
C C2 0.52388(11) 0.5146(3) 0.31641(10) 0.0364(5) Uani d . 1 . .
C C3 0.57458(12) 0.4134(4) 0.37505(11) 0.0427(5) Uani d . 1 . .
H H3 0.5933 0.2731 0.3714 0.051 Uiso calc R 1 . .
C C4 0.59739(12) 0.5168(4) 0.43805(11) 0.0437(5) Uani d . 1 . .
H H4 0.6312 0.4466 0.4764 0.052 Uiso calc R 1 . .
C C5 0.56977(12) 0.7271(4) 0.44448(11) 0.0409(5) Uani d . 1 . .
C C6 0.51783(12) 0.8281(4) 0.38664(10) 0.0396(5) Uani d . 1 . .
H H6 0.4979 0.9662 0.3907 0.048 Uiso calc R 1 . .
C C7 0.49596(11) 0.7241(3) 0.32367(10) 0.0371(5) Uani d . 1 . .
H H7 0.4621 0.7944 0.2854 0.045 Uiso calc R 1 . .
C C8 0.66367(12) 0.7082(4) 0.58244(11) 0.0484(6) Uani d . 1 . .
C C9 0.73981(14) 0.7565(5) 0.60170(13) 0.0606(7) Uani d . 1 . .
H H9 0.7555 0.8750 0.5814 0.073 Uiso calc R 1 . .
C C10 0.79254(14) 0.6301(5) 0.65085(14) 0.0650(8) Uani d . 1 . .
H H10 0.8435 0.6644 0.6631 0.078 Uiso calc R 1 . .
C C11 0.77125(14) 0.4541(5) 0.68221(12) 0.0580(7) Uani d . 1 . .
C C12 0.69484(15) 0.4026(5) 0.66200(13) 0.0634(7) Uani d . 1 . .
H H12 0.6794 0.2819 0.6816 0.076 Uiso calc R 1 . .
C C13 0.64197(13) 0.5290(5) 0.61320(12) 0.0567(7) Uani d . 1 . .
H H13 0.5911 0.4940 0.6007 0.068 Uiso calc R 1 . .

loop_
_atom_site_aniso_label
_atom_site_aniso_U_11
_atom_site_aniso_U_22
_atom_site_aniso_U_33
_atom_site_aniso_U_12
_atom_site_aniso_U_13
_atom_site_aniso_U_23
S1 0.0615(5) 0.0678(5) 0.0395(4) 0.0091(3) 0.0073(3) -0.0110(3)
O1 0.0882(19) 0.0344(13) 0.0499(14) 0.000 0.0009(13) 0.000
N1 0.0612(19) 0.134(3) 0.084(2) 0.0128(19) 0.0163(16) 0.042(2)
C1 0.0395(16) 0.0318(16) 0.0397(16) 0.000 0.0038(13) 0.000
C2 0.0376(11) 0.0363(11) 0.0336(10) -0.0016(9) 0.0103(8) 0.0045(8)
C3 0.0456(12) 0.0357(12) 0.0413(12) 0.0045(9) 0.0084(10) 0.0046(9)
C4 0.0408(12) 0.0475(13) 0.0364(11) 0.0030(10) 0.0058(9) 0.0049(10)
C5 0.0375(11) 0.0475(13) 0.0379(11) -0.0045(10) 0.0137(9) -0.0013(9)
C6 0.0395(11) 0.0413(12) 0.0401(11) 0.0021(9) 0.0166(10) 0.0012(9)
C7 0.0350(10) 0.0383(11) 0.0366(11) 0.0017(9) 0.0109(9) 0.0039(9)
C8 0.0412(13) 0.0668(16) 0.0348(11) -0.0065(11) 0.0102(10) -0.0071(11)
C9 0.0500(14) 0.0760(18) 0.0540(15) -0.0172(13) 0.0164(12) 0.0067(13)
C10 0.0364(13) 0.092(2) 0.0602(16) -0.0089(13) 0.0092(12) 0.0043(15)
C11 0.0501(15) 0.0776(17) 0.0433(13) 0.0015(13) 0.0126(11) 0.0023(12)
C12 0.0585(16) 0.079(2) 0.0537(15) -0.0130(14) 0.0206(13) 0.0093(13)
C13 0.0380(12) 0.0843(19) 0.0454(13) -0.0144(12) 0.0115(10) -0.0014(13)

loop_
_atom_type_symbol
_atom_type_description
_atom_type_scat_dispersion_real
_atom_type_scat_dispersion_imag
_atom_type_scat_source
C C 0.0033 0.0016 'International Tables Vol C Tables 4.2.6.8 and 6.1.1.4'
H H 0.0000 0.0000 'International Tables Vol C Tables 4.2.6.8 and 6.1.1.4'
N N 0.0061 0.0033 'International Tables Vol C Tables 4.2.6.8 and 6.1.1.4'
O O 0.0106 0.0060 'International Tables Vol C Tables 4.2.6.8 and 6.1.1.4'
S S 0.1246 0.1234 'International Tables Vol C Tables 4.2.6.8 and 6.1.1.4'

loop_
_geom_angle_atom_site_label_1
_geom_angle_atom_site_label_2
_geom_angle_atom_site_label_3
_geom_angle_site_symmetry_1
_geom_angle_site_symmetry_3
_geom_angle
_geom_angle_publ_flag
C5 S1 C8 . . 103.99(12) ?
C11 N1 HN1 . . 121(2) ?
C11 N1 HN2 . . 114(2) ?
HN1 N1 HN2 . . 125(3) ?
O1 C1 C2 . . 119.39(12) ?
O1 C1 C2 . 6_656 119.39(12) ?
C2 C1 C2 . 6_656 121.2(2) ?
C7 C2 C3 . . 118.00(18) ?
C7 C2 C1 . . 122.75(18) ?
C3 C2 C1 . . 119.21(19) ?
C4 C3 C2 . . 121.4(2) ?
C4 C3 H3 . . 119.3 ?
C2 C3 H3 . . 119.3 ?
C3 C4 C5 . . 120.0(2) ?
C3 C4 H4 . . 120.0 ?
C5 C4 H4 . . 120.0 ?
C4 C5 C6 . . 119.15(19) ?
C4 C5 S1 . . 124.48(16) ?
C6 C5 S1 . . 116.37(17) ?
C7 C6 C5 . . 120.3(2) ?
C7 C6 H6 . . 119.8 ?
C5 C6 H6 . . 119.8 ?
C6 C7 C2 . . 121.02(19) ?
C6 C7 H7 . . 119.5 ?
C2 C7 H7 . . 119.5 ?
C9 C8 C13 . . 118.5(2) ?
C9 C8 S1 . . 119.9(2) ?
C13 C8 S1 . . 121.52(17) ?
C10 C9 C8 . . 120.4(2) ?
C10 C9 H9 . . 119.8 ?
C8 C9 H9 . . 119.8 ?
C11 C10 C9 . . 121.3(2) ?
C11 C10 H10 . . 119.4 ?
C9 C10 H10 . . 119.4 ?
C10 C11 N1 . . 120.9(3) ?
C10 C11 C12 . . 118.4(2) ?
N1 C11 C12 . . 120.7(3) ?
C13 C12 C11 . . 120.5(3) ?
C13 C12 H12 . . 119.7 ?
C11 C12 H12 . . 119.7 ?
C12 C13 C8 . . 120.8(2) ?
C12 C13 H13 . . 119.6 ?
C8 C13 H13 . . 119.6 ?

loop_
_geom_bond_atom_site_label_1
_geom_bond_atom_site_label_2
_geom_bond_site_symmetry_2
_geom_bond_distance
_geom_bond_publ_flag
S1 C5 . 1.769(2) ?
S1 C8 . 1.777(3) ?
O1 C1 . 1.231(3) ?
N1 C11 . 1.383(4) ?
N1 HN1 . 0.84(4) ?
N1 HN2 . 0.77(3) ?
C1 C2 . 1.484(2) ?
C1 C2 6_656 1.484(2) ?
C2 C7 . 1.397(3) ?
C2 C3 . 1.398(3) ?
C3 C4 . 1.375(3) ?
C3 H3 . 0.9300 ?
C4 C5 . 1.395(3) ?
C4 H4 . 0.9300 ?
C5 C6 . 1.397(3) ?
C6 C7 . 1.377(3) ?
C6 H6 . 0.9300 ?
C7 H7 . 0.9300 ?
C8 C9 . 1.385(3) ?
C8 C13 . 1.389(4) ?
C9 C10 . 1.380(4) ?
C9 H9 . 0.9300 ?
C10 C11 . 1.377(4) ?
C10 H10 . 0.9300 ?
C11 C12 . 1.393(4) ?
C12 C13 . 1.377(4) ?
C12 H12 . 0.9300 ?
C13 H13 . 0.9300 ?

loop_
_geom_hbond_atom_site_label_D
_geom_hbond_atom_site_label_H
_geom_hbond_atom_site_label_A
_geom_hbond_site_symmetry_A
_geom_hbond_distance_DH
_geom_hbond_distance_HA
_geom_hbond_distance_DA
_geom_hbond_angle_DHA
N1 HN2 O1 7_656 0.77(3) 2.52(3) 3.231(4) 154(3)

loop_
_geom_torsion_atom_site_label_1
_geom_torsion_atom_site_label_2
_geom_torsion_atom_site_label_3
_geom_torsion_atom_site_label_4
_geom_torsion_site_symmetry_1
_geom_torsion_site_symmetry_2
_geom_torsion_site_symmetry_3
_geom_torsion_site_symmetry_4
_geom_torsion
_geom_torsion_publ_flag
O1 C1 C2 C7 . . . . -150.51(15) ?
C2 C1 C2 C7 6_656 . . . 29.49(15) ?
O1 C1 C2 C3 . . . . 27.3(2) ?
C2 C1 C2 C3 6_656 . . . -152.7(2) ?
C7 C2 C3 C4 . . . . -0.8(3) ?
C1 C2 C3 C4 . . . . -178.80(18) ?
C2 C3 C4 C5 . . . . 0.1(3) ?
C3 C4 C5 C6 . . . . 1.3(3) ?
C3 C4 C5 S1 . . . . -178.56(17) ?
C8 S1 C5 C4 . . . . 1.7(2) ?
C8 S1 C5 C6 . . . . -178.18(16) ?
C4 C5 C6 C7 . . . . -2.0(3) ?
S1 C5 C6 C7 . . . . 177.89(16) ?
C5 C6 C7 C2 . . . . 1.3(3) ?
C3 C2 C7 C6 . . . . 0.2(3) ?
C1 C2 C7 C6 . . . . 178.04(18) ?
C5 S1 C8 C9 . . . . 102.6(2) ?
C5 S1 C8 C13 . . . . -79.8(2) ?
C13 C8 C9 C10 . . . . -0.6(4) ?
S1 C8 C9 C10 . . . . 177.1(2) ?
C8 C9 C10 C11 . . . . -0.3(4) ?
C9 C10 C11 N1 . . . . -177.0(3) ?
C9 C10 C11 C12 . . . . 1.5(4) ?
C10 C11 C12 C13 . . . . -1.8(4) ?
N1 C11 C12 C13 . . . . 176.7(3) ?
C11 C12 C13 C8 . . . . 0.9(4) ?
C9 C8 C13 C12 . . . . 0.3(4) ?
S1 C8 C13 C12 . . . . -177.4(2) ?
